data_7055753
loop_
_publ_author_name
'Li, Chunchun'
'Yang, Wen'
'Zhou, Weiqun'
'Zhang, Mengmeng'
'Xue, Renyu'
'Li, Mengying'
'Cheng, Zhongqin'

_publ_section_title
;
 Branching effect for aggregation-induced emission in fluorophores
 containing imine and triphenylamine structures
;
_journal_issue 10
_journal_name_full 'New J. Chem.'
_journal_page_first 8837
_journal_paper_doi 10.1039/C6NJ01558A
_journal_volume 40
_journal_year 2016
_chemical_formula_sum 'C27 H25 N3'
_chemical_formula_weight 391.50
_chemical_name_systematic
;
 ?
;
_space_group_crystal_system monoclinic
_space_group_IT_number 14
_space_group_name_Hall '-P 2ybc'
_space_group_name_H-M_alt 'P 1 21/c 1'
_symmetry_space_group_name_Hall '-P 2ybc'
_symmetry_space_group_name_H-M 'P 1 21/c 1'
_atom_sites_solution_hydrogens geom
_audit_creation_method SHELXL-2013
_audit_update_record
;
2016-07-22 deposited with the CCDC.
2016-09-01 downloaded from the CCDC.
;
_cell_angle_alpha 90
_cell_angle_beta 90.93(2)
_cell_angle_gamma 90
_cell_formula_units_Z 4
_cell_length_a 7.6197(18)
_cell_length_b 18.829(5)
_cell_length_c 15.360(4)
_cell_measurement_temperature 296(2)
_cell_volume 2203.4(10)
_computing_structure_refinement 'SHELXL-2013 (Sheldrick, 2013)'
_diffrn_ambient_temperature 296(2)
_diffrn_measured_fraction_theta_full 0.926
_diffrn_measured_fraction_theta_max 0.954
_diffrn_radiation_type MoK\a
_diffrn_radiation_wavelength 0.71073
_diffrn_reflns_av_R_equivalents 0.0544
_diffrn_reflns_av_unetI/netI 0.0950
_diffrn_reflns_Laue_measured_fraction_full 0.926
_diffrn_reflns_Laue_measured_fraction_max 0.954
_diffrn_reflns_limit_h_max 8
_diffrn_reflns_limit_h_min -9
_diffrn_reflns_limit_k_max 22
_diffrn_reflns_limit_k_min -18
_diffrn_reflns_limit_l_max 13
_diffrn_reflns_limit_l_min -18
_diffrn_reflns_number 7271
_diffrn_reflns_point_group_measured_fraction_full 0.926
_diffrn_reflns_point_group_measured_fraction_max 0.954
_diffrn_reflns_theta_full 25.242
_diffrn_reflns_theta_max 25.000
_diffrn_reflns_theta_min 3.440
_exptl_absorpt_coefficient_mu 0.070
_exptl_crystal_density_diffrn 1.180
_exptl_crystal_F_000 832
_exptl_crystal_size_max 0.600
_exptl_crystal_size_mid 0.500
_exptl_crystal_size_min 0.150
_refine_diff_density_max 0.152
_refine_diff_density_min -0.143
_refine_diff_density_rms 0.035
_refine_ls_extinction_coef 0.0035(6)
_refine_ls_extinction_expression Fc^*^=kFc[1+0.001xFc^2^\l^3^/sin(2\q)]^-1/4^
_refine_ls_extinction_method SHELXL
_refine_ls_goodness_of_fit_ref 0.941
_refine_ls_hydrogen_treatment constr
_refine_ls_matrix_type full
_refine_ls_number_parameters 274
_refine_ls_number_reflns 3697
_refine_ls_number_restraints 0
_refine_ls_restrained_S_all 0.941
_refine_ls_R_factor_all 0.1489
_refine_ls_R_factor_gt 0.0589
_refine_ls_shift/su_max 0.000
_refine_ls_shift/su_mean 0.000
_refine_ls_structure_factor_coef Fsqd
_refine_ls_weighting_details
;
 w=1/[\s^2^(Fo^2^)+(0.0340P)^2^]
 where P=(Fo^2^+2Fc^2^)/3
;
_refine_ls_weighting_scheme calc
_refine_ls_wR_factor_gt 0.1081
_refine_ls_wR_factor_ref 0.1453
_reflns_Friedel_coverage 0.000
_reflns_number_gt 1620
_reflns_number_total 3697
_reflns_threshold_expression 'I > 2\s(I)'
_cod_data_source_file c6nj01558a1.cif
_cod_data_source_block a
_cod_depositor_comments 'Adding full bibliography for 7055752--7055753.cif.'
_cod_database_code 7055753
_shelx_space_group_comment
;
The symmetry employed for this shelxl refinement is uniquely defined
by the following loop, which should always be used as a source of
symmetry information in preference to the above space-group names.
They are only intended as comments.
;
_shelx_estimated_absorpt_t_min 0.959
_shelx_estimated_absorpt_t_max 0.990
_shelxl_version_number 2013-2

loop_
_space_group_symop_operation_xyz
'x, y, z'
'-x, y+1/2, -z+1/2'
'-x, -y, -z'
'x, -y-1/2, z-1/2'

loop_
_atom_site_label
_atom_site_type_symbol
_atom_site_fract_x
_atom_site_fract_y
_atom_site_fract_z
_atom_site_U_iso_or_equiv
_atom_site_adp_type
_atom_site_occupancy
_atom_site_site_symmetry_order
_atom_site_calc_flag
_atom_site_refinement_flags_posn
_atom_site_refinement_flags_adp
C1 C 0.3206(5) 0.6006(2) 0.32637(19) 0.0626(9) Uani 1 1 d . .
C2 C 0.4189(5) 0.6608(2) 0.3437(2) 0.0822(11) Uani 1 1 d . .
H2 H 0.5381 0.6570 0.3569 0.099 Uiso 1 1 calc R U
C3 C 0.3383(7) 0.7272(2) 0.3414(2) 0.0989(14) Uani 1 1 d . .
H3 H 0.4043 0.7679 0.3520 0.119 Uiso 1 1 calc R U
C4 C 0.1628(8) 0.7328(3) 0.3237(3) 0.1021(16) Uani 1 1 d . .
H4 H 0.1091 0.7771 0.3229 0.123 Uiso 1 1 calc R U
C5 C 0.0659(6) 0.6728(3) 0.3071(2) 0.0933(14) Uani 1 1 d . .
H5 H -0.0538 0.6768 0.2952 0.112 Uiso 1 1 calc R U
C6 C 0.1438(5) 0.6070(2) 0.3077(2) 0.0736(11) Uani 1 1 d . .
H6 H 0.0771 0.5667 0.2955 0.088 Uiso 1 1 calc R U
C7 C 0.3075(4) 0.4778(2) 0.3762(2) 0.0622(9) Uani 1 1 d . .
C8 C 0.2705(4) 0.4901(2) 0.4627(2) 0.0783(11) Uani 1 1 d . .
H8 H 0.3103 0.5313 0.4900 0.094 Uiso 1 1 calc R U
C9 C 0.1743(5) 0.4411(3) 0.5081(3) 0.0960(15) Uani 1 1 d . .
H9 H 0.1494 0.4495 0.5663 0.115 Uiso 1 1 calc R U
C10 C 0.1153(5) 0.3808(3) 0.4694(3) 0.0962(15) Uani 1 1 d . .
H10 H 0.0495 0.3484 0.5007 0.115 Uiso 1 1 calc R U
C11 C 0.1531(5) 0.3676(2) 0.3832(3) 0.0892(12) Uani 1 1 d . .
H11 H 0.1142 0.3261 0.3565 0.107 Uiso 1 1 calc R U
C12 C 0.2498(4) 0.4170(2) 0.3367(2) 0.0727(10) Uani 1 1 d . .
H12 H 0.2753 0.4085 0.2786 0.087 Uiso 1 1 calc R U
C13 C 0.5485(4) 0.51452(17) 0.28047(18) 0.0556(8) Uani 1 1 d . .
C14 C 0.6427(4) 0.45276(17) 0.29853(19) 0.0627(9) Uani 1 1 d . .
H14 H 0.6083 0.4236 0.3441 0.075 Uiso 1 1 calc R U
C15 C 0.7854(4) 0.43419(17) 0.25009(19) 0.0602(9) Uani 1 1 d . .
H15 H 0.8450 0.3922 0.2626 0.072 Uiso 1 1 calc R U
C16 C 0.8423(4) 0.47714(18) 0.18262(18) 0.0535(8) Uani 1 1 d . .
C17 C 0.7508(4) 0.53968(18) 0.16568(19) 0.0607(9) Uani 1 1 d . .
H17 H 0.7881 0.5696 0.1215 0.073 Uiso 1 1 calc R U
C18 C 0.6054(4) 0.55822(17) 0.21335(19) 0.0597(9) Uani 1 1 d . .
H18 H 0.5453 0.6000 0.2006 0.072 Uiso 1 1 calc R U
C19 C 0.9902(4) 0.45615(18) 0.12998(18) 0.0566(9) Uani 1 1 d . .
H19 H 1.0376 0.4893 0.0921 0.068 Uiso 1 1 calc R U
C20 C 1.2060(4) 0.37680(17) 0.08231(18) 0.0546(8) Uani 1 1 d . .
C21 C 1.2102(4) 0.31141(18) 0.0422(2) 0.0694(10) Uani 1 1 d . .
H21 H 1.1161 0.2806 0.0491 0.083 Uiso 1 1 calc R U
C22 C 1.3487(4) 0.29032(17) -0.0076(2) 0.0705(10) Uani 1 1 d . .
H22 H 1.3450 0.2465 -0.0354 0.085 Uiso 1 1 calc R U
C23 C 1.4942(4) 0.33379(18) -0.01688(19) 0.0590(9) Uani 1 1 d . .
C24 C 1.4947(4) 0.39923(18) 0.02573(19) 0.0605(9) Uani 1 1 d . .
H24 H 1.5919 0.4288 0.0218 0.073 Uiso 1 1 calc R U
C25 C 1.3513(4) 0.42059(17) 0.07390(18) 0.0616(9) Uani 1 1 d . .
H25 H 1.3527 0.4648 0.1009 0.074 Uiso 1 1 calc R U
C26 C 1.6434(5) 0.2407(2) -0.0985(3) 0.1042(15) Uani 1 1 d . .
H26A H 1.6457 0.2084 -0.0501 0.156 Uiso 1 1 calc R U
H26B H 1.7479 0.2347 -0.1318 0.156 Uiso 1 1 calc R U
H26C H 1.5424 0.2310 -0.1347 0.156 Uiso 1 1 calc R U
C27 C 1.7893(4) 0.3555(2) -0.0709(2) 0.0983(14) Uani 1 1 d . .
H27A H 1.7583 0.4016 -0.0929 0.147 Uiso 1 1 calc R U
H27B H 1.8729 0.3338 -0.1087 0.147 Uiso 1 1 calc R U
H27C H 1.8400 0.3602 -0.0135 0.147 Uiso 1 1 calc R U
N1 N 0.3992(3) 0.53159(15) 0.32908(16) 0.0656(8) Uani 1 1 d . .
N2 N 1.0578(3) 0.39439(15) 0.13353(16) 0.0610(8) Uani 1 1 d . .
N3 N 1.6348(3) 0.31197(16) -0.06707(18) 0.0776(9) Uani 1 1 d . .

loop_
_atom_site_aniso_label
_atom_site_aniso_U_11
_atom_site_aniso_U_22
_atom_site_aniso_U_33
_atom_site_aniso_U_23
_atom_site_aniso_U_13
_atom_site_aniso_U_12
C1 0.078(2) 0.054(3) 0.057(2) -0.0025(18) 0.0159(17) 0.008(2)
C2 0.099(3) 0.069(3) 0.079(3) -0.008(2) 0.004(2) 0.004(3)
C3 0.148(4) 0.068(4) 0.081(3) -0.016(2) 0.013(3) 0.010(3)
C4 0.145(4) 0.079(4) 0.084(3) 0.011(3) 0.041(3) 0.043(3)
C5 0.096(3) 0.094(4) 0.090(3) 0.018(3) 0.031(2) 0.036(3)
C6 0.071(2) 0.070(3) 0.080(2) 0.008(2) 0.0192(19) 0.013(2)
C7 0.0552(19) 0.065(3) 0.066(2) 0.005(2) 0.0065(17) 0.0079(18)
C8 0.079(2) 0.085(3) 0.072(2) 0.003(2) 0.0205(19) 0.014(2)
C9 0.092(3) 0.102(4) 0.095(3) 0.028(3) 0.030(3) 0.026(3)
C10 0.078(3) 0.090(4) 0.121(4) 0.044(3) 0.019(3) 0.013(3)
C11 0.079(3) 0.074(3) 0.114(3) 0.018(3) -0.010(2) 0.000(2)
C12 0.074(2) 0.073(3) 0.071(2) 0.008(2) -0.0031(19) -0.002(2)
C13 0.0586(19) 0.052(2) 0.0563(18) 0.0006(17) 0.0043(15) 0.0040(17)
C14 0.070(2) 0.057(2) 0.061(2) 0.0103(17) 0.0076(17) 0.0106(18)
C15 0.0594(19) 0.062(2) 0.0596(19) 0.0036(18) 0.0090(16) 0.0089(17)
C16 0.0516(18) 0.055(2) 0.0542(18) -0.0066(17) 0.0061(15) -0.0030(16)
C17 0.063(2) 0.056(2) 0.063(2) 0.0029(17) 0.0051(17) -0.0014(17)
C18 0.0607(19) 0.048(2) 0.071(2) 0.0021(18) 0.0024(16) 0.0040(16)
C19 0.0559(19) 0.057(3) 0.0570(19) -0.0018(17) 0.0063(15) -0.0049(17)
C20 0.0615(19) 0.047(2) 0.0553(19) -0.0010(16) 0.0049(15) -0.0041(17)
C21 0.068(2) 0.052(2) 0.089(2) -0.010(2) 0.0172(18) -0.0166(18)
C22 0.072(2) 0.054(2) 0.086(2) -0.0202(19) 0.0214(19) -0.0110(18)
C23 0.057(2) 0.058(3) 0.062(2) 0.0048(18) 0.0082(16) 0.0005(17)
C24 0.0529(19) 0.065(3) 0.064(2) -0.0026(18) 0.0059(16) -0.0092(17)
C25 0.069(2) 0.053(2) 0.063(2) -0.0066(17) 0.0057(17) -0.0091(17)
C26 0.115(3) 0.080(3) 0.119(3) -0.019(3) 0.052(3) 0.013(3)
C27 0.061(2) 0.128(4) 0.107(3) -0.017(3) 0.019(2) -0.010(2)
N1 0.0639(16) 0.059(2) 0.0749(18) 0.0059(16) 0.0183(14) 0.0100(15)
N2 0.0600(16) 0.055(2) 0.0682(17) -0.0067(15) 0.0159(13) -0.0007(14)
N3 0.0722(19) 0.067(2) 0.095(2) -0.0053(18) 0.0285(17) 0.0019(17)

loop_
_atom_type_symbol
_atom_type_description
_atom_type_scat_dispersion_real
_atom_type_scat_dispersion_imag
_atom_type_scat_source
C C 0.0033 0.0016 'International Tables Vol C Tables 4.2.6.8 and 6.1.1.4'
H H 0.0000 0.0000 'International Tables Vol C Tables 4.2.6.8 and 6.1.1.4'
N N 0.0061 0.0033 'International Tables Vol C Tables 4.2.6.8 and 6.1.1.4'

loop_
_geom_angle_atom_site_label_1
_geom_angle_atom_site_label_2
_geom_angle_atom_site_label_3
_geom_angle
C6 C1 C2 119.6(4)
C6 C1 N1 119.5(3)
C2 C1 N1 120.9(3)
C1 C2 C3 119.6(4)
C1 C2 H2 120.2
C3 C2 H2 120.2
C4 C3 C2 120.3(4)
C4 C3 H3 119.9
C2 C3 H3 119.9
C3 C4 C5 119.8(4)
C3 C4 H4 120.1
C5 C4 H4 120.1
C4 C5 C6 120.7(4)
C4 C5 H5 119.7
C6 C5 H5 119.7
C5 C6 C1 120.0(4)
C5 C6 H6 120.0
C1 C6 H6 120.0
C12 C7 C8 119.9(3)
C12 C7 N1 121.6(3)
C8 C7 N1 118.4(3)
C9 C8 C7 119.6(4)
C9 C8 H8 120.2
C7 C8 H8 120.2
C10 C9 C8 121.0(4)
C10 C9 H9 119.5
C8 C9 H9 119.5
C9 C10 C11 119.9(4)
C9 C10 H10 120.0
C11 C10 H10 120.0
C10 C11 C12 119.5(4)
C10 C11 H11 120.3
C12 C11 H11 120.3
C7 C12 C11 120.1(3)
C7 C12 H12 120.0
C11 C12 H12 120.0
C14 C13 C18 118.4(3)
C14 C13 N1 120.2(3)
C18 C13 N1 121.4(3)
C15 C14 C13 121.0(3)
C15 C14 H14 119.5
C13 C14 H14 119.5
C14 C15 C16 121.0(3)
C14 C15 H15 119.5
C16 C15 H15 119.5
C15 C16 C17 118.1(2)
C15 C16 C19 120.7(3)
C17 C16 C19 121.2(3)
C18 C17 C16 121.2(3)
C18 C17 H17 119.4
C16 C17 H17 119.4
C17 C18 C13 120.3(3)
C17 C18 H18 119.9
C13 C18 H18 119.9
N2 C19 C16 122.8(3)
N2 C19 H19 118.6
C16 C19 H19 118.6
C21 C20 C25 117.7(3)
C21 C20 N2 118.6(3)
C25 C20 N2 123.6(3)
C22 C21 C20 122.1(3)
C22 C21 H21 119.0
C20 C21 H21 119.0
C21 C22 C23 120.6(3)
C21 C22 H22 119.7
C23 C22 H22 119.7
C22 C23 N3 120.4(3)
C22 C23 C24 117.9(3)
N3 C23 C24 121.6(3)
C25 C24 C23 120.6(3)
C25 C24 H24 119.7
C23 C24 H24 119.7
C20 C25 C24 120.9(3)
C20 C25 H25 119.6
C24 C25 H25 119.6
N3 C26 H26A 109.5
N3 C26 H26B 109.5
H26A C26 H26B 109.5
N3 C26 H26C 109.5
H26A C26 H26C 109.5
H26B C26 H26C 109.5
N3 C27 H27A 109.5
N3 C27 H27B 109.5
H27A C27 H27B 109.5
N3 C27 H27C 109.5
H27A C27 H27C 109.5
H27B C27 H27C 109.5
C13 N1 C1 122.2(2)
C13 N1 C7 120.8(3)
C1 N1 C7 116.7(2)
C19 N2 C20 120.8(3)
C23 N3 C26 120.3(3)
C23 N3 C27 119.5(3)
C26 N3 C27 118.7(3)

loop_
_geom_bond_atom_site_label_1
_geom_bond_atom_site_label_2
_geom_bond_distance
C1 C6 1.378(4)
C1 C2 1.382(5)
C1 N1 1.431(4)
C2 C3 1.393(5)
C2 H2 0.9300
C3 C4 1.364(6)
C3 H3 0.9300
C4 C5 1.370(5)
C4 H4 0.9300
C5 C6 1.375(5)
C5 H5 0.9300
C6 H6 0.9300
C7 C12 1.367(4)
C7 C8 1.382(4)
C7 N1 1.433(4)
C8 C9 1.375(5)
C8 H8 0.9300
C9 C10 1.355(5)
C9 H9 0.9300
C10 C11 1.383(5)
C10 H10 0.9300
C11 C12 1.390(4)
C11 H11 0.9300
C12 H12 0.9300
C13 C14 1.392(4)
C13 C18 1.394(4)
C13 N1 1.408(3)
C14 C15 1.373(3)
C14 H14 0.9300
C15 C16 1.389(4)
C15 H15 0.9300
C16 C17 1.391(4)
C16 C19 1.453(3)
C17 C18 1.383(3)
C17 H17 0.9300
C18 H18 0.9300
C19 N2 1.272(4)
C19 H19 0.9300
C20 C21 1.377(4)
C20 C25 1.388(4)
C20 N2 1.426(3)
C21 C22 1.373(4)
C21 H21 0.9300
C22 C23 1.387(4)
C22 H22 0.9300
C23 N3 1.392(3)
C23 C24 1.395(4)
C24 C25 1.389(4)
C24 H24 0.9300
C25 H25 0.9300
C26 N3 1.428(4)
C26 H26A 0.9600
C26 H26B 0.9600
C26 H26C 0.9600
C27 N3 1.436(4)
C27 H27A 0.9600
C27 H27B 0.9600
C27 H27C 0.9600
